data_9009842
loop_
_publ_author_name
'Weidenthaler, C.'
'Tillmanns, E.'
'Hentschel, G.'

_publ_section_title
;
 Orschallite, Ca3(SO3)2SO4*12H2O, a new
 calcium-sulfite-sulfate-hydrate mineral
 Locality: Hannebacher Ley, Hannebach, Eifel, Germany
;
_journal_name_full 'Mineralogy and Petrology'
_journal_page_first 167
_journal_page_last 177
_journal_paper_doi 10.1007/BF01163095
_journal_volume 48
_journal_year 1993
_chemical_formula_sum 'Ca3 H24 O22 S3'
_chemical_name_mineral Orschallite
_space_group_IT_number 167
_symmetry_space_group_name_Hall '-R 3 2"c'
_symmetry_space_group_name_H-M 'R -3 c :H'
_cell_angle_alpha 90
_cell_angle_beta 90
_cell_angle_gamma 120
_cell_length_a 11.350
_cell_length_b 11.350
_cell_length_c 28.321
_cell_volume 3159.592
_cell_formula_units_Z 6
_cod_depositor_comments
;
       Z value inserted to be consistent with given formula.
     Water oxygen renamed so it is considered as oxygen.
                           miguel.
;
_exptl_crystal_density_diffrn 1.869
_cod_original_cell_volume 3159.591
_cod_original_sg_symbol_H-M 'R -3 c'
_cod_original_formula_sum 'Ca3 S3 O22 H24'
_cod_database_code 9009842

loop_
_symmetry_equiv_pos_as_xyz
x,y,z
2/3+x,1/3+y,1/3+z
1/3+x,2/3+y,2/3+z
x,x-y,1/2+z
2/3+x,1/3+x-y,5/6+z
1/3+x,2/3+x-y,1/6+z
y,x,1/2-z
2/3+y,1/3+x,5/6-z
1/3+y,2/3+x,1/6-z
-x+y,y,1/2+z
2/3-x+y,1/3+y,5/6+z
1/3-x+y,2/3+y,1/6+z
-x,-x+y,1/2-z
2/3-x,1/3-x+y,5/6-z
1/3-x,2/3-x+y,1/6-z
-y,-x,1/2+z
2/3-y,1/3-x,5/6+z
1/3-y,2/3-x,1/6+z
x-y,-y,1/2-z
2/3+x-y,1/3-y,5/6-z
1/3+x-y,2/3-y,1/6-z
y,-x+y,-z
2/3+y,1/3-x+y,1/3-z
1/3+y,2/3-x+y,2/3-z
-x+y,-x,z
2/3-x+y,1/3-x,1/3+z
1/3-x+y,2/3-x,2/3+z
-x,-y,-z
2/3-x,1/3-y,1/3-z
1/3-x,2/3-y,2/3-z
-y,x-y,z
2/3-y,1/3+x-y,1/3+z
1/3-y,2/3+x-y,2/3+z
x-y,x,-z
2/3+x-y,1/3+x,1/3-z
1/3+x-y,2/3+x,2/3-z

loop_
_atom_site_aniso_label
_atom_site_aniso_U_11
_atom_site_aniso_U_22
_atom_site_aniso_U_33
_atom_site_aniso_U_12
_atom_site_aniso_U_13
_atom_site_aniso_U_23
Ca 0.01780 0.02210 0.01930 0.01110 -0.00030 -0.00060
S1 0.02020 0.02020 0.01570 0.01010 0.00000 0.00000
S2 0.01790 0.01790 0.02940 0.00900 0.00000 0.00000
O1 0.02770 0.01900 0.02740 0.01390 -0.00020 0.00050
O2 0.04180 0.02780 0.05460 0.01090 -0.02520 0.00470
O3 0.03020 0.04020 0.04060 0.01810 -0.00020 -0.00070
O4 0.02690 0.02690 0.02640 0.01350 0.00000 0.00000
O5 0.02550 0.02090 0.04040 0.00440 -0.00770 -0.00570

loop_
_atom_site_label
_atom_site_fract_x
_atom_site_fract_y
_atom_site_fract_z
_atom_site_occupancy
_atom_site_U_iso_or_equiv
Ca 0.79664 0.00000 0.25000 1.00000 0.01925
S1 0.00000 0.00000 0.17258 1.00000 0.01874
S2 0.00000 0.00000 0.00000 1.00000 0.02166
O1 0.66707 0.21142 0.13729 1.00000 0.02368
O2 0.66070 0.99654 0.18561 1.00000 0.04306
O3 0.05881 0.48933 0.57787 1.00000 0.03673
O4 0.00000 0.00000 0.54872 0.50000 0.02672
O5 0.08455 0.13857 0.02043 0.50000 0.03204

_database_code_amcsd 0014633
